data_7206397
loop_
_publ_author_name
'Liu, Bin'
'Zheng, Hai-Bin'
'Wang, Zhe-Ming'
'Gao, Song'

_publ_section_title
;
 Chiral crystalline solids of ammonium-templated ErIII--formate
 frameworks assembled from three achiral acentric components
;
_journal_issue 17
_journal_name_full CrystEngComm
_journal_page_first 5285
_journal_paper_doi 10.1039/c1ce05250k
_journal_volume 13
_journal_year 2011
_chemical_formula_sum 'C6 H12 Er N O8'
_chemical_formula_weight 393.43
_chemical_name_systematic
;
?
;
_space_group_IT_number 4
_symmetry_cell_setting monoclinic
_symmetry_space_group_name_Hall 'P 2yb'
_symmetry_space_group_name_H-M 'P 1 21 1'
_atom_sites_solution_hydrogens geom
_atom_sites_solution_primary direct
_atom_sites_solution_secondary difmap
_audit_creation_method SHELXL-97
_cell_angle_alpha 90.00
_cell_angle_beta 102.101(2)
_cell_angle_gamma 90.00
_cell_formula_units_Z 2
_cell_length_a 6.6349(2)
_cell_length_b 8.6371(3)
_cell_length_c 9.6727(3)
_cell_measurement_reflns_used 7654
_cell_measurement_temperature 290
_cell_measurement_theta_max 28.700
_cell_measurement_theta_min 3.395
_cell_volume 541.99(3)
_computing_cell_refinement 'HKL Scalepack (Otwinowski & Minor, 1997)'
_computing_data_collection 'KappaCCD (Nonius B. V., 1998)'
_computing_data_reduction 'HKL Denzo (Otwinowski & Minor, 1997) & maXus (Mackay et al., 1998)'
_computing_molecular_graphics 'Bruker SHELXTL V5.1 (Sheldrick, 1998)'
_computing_publication_material 'SHELXL-97 (Sheldrick, 1997)'
_computing_structure_refinement 'SHELXL-97 (Sheldrick, 1997)'
_computing_structure_solution 'SHELXS-97 (Sheldrick, 1997)'
_diffrn_ambient_temperature 290
_diffrn_detector_area_resol_mean 9
_diffrn_measured_fraction_theta_full 0.995
_diffrn_measured_fraction_theta_max 0.995
_diffrn_measurement_device_type 'NONIUS KappaCCD'
_diffrn_measurement_method CCD
_diffrn_radiation_monochromator graphite
_diffrn_radiation_source 'fine-focus sealed tube'
_diffrn_radiation_type MoK\a
_diffrn_radiation_wavelength 0.71073
_diffrn_reflns_av_R_equivalents 0.0579
_diffrn_reflns_av_sigmaI/netI 0.0553
_diffrn_reflns_limit_h_max 8
_diffrn_reflns_limit_h_min -8
_diffrn_reflns_limit_k_max 11
_diffrn_reflns_limit_k_min -11
_diffrn_reflns_limit_l_max 12
_diffrn_reflns_limit_l_min -12
_diffrn_reflns_number 9034
_diffrn_reflns_theta_full 27.48
_diffrn_reflns_theta_max 27.48
_diffrn_reflns_theta_min 3.42
_diffrn_standards_decay_% none
_exptl_absorpt_coefficient_mu 7.770
_exptl_absorpt_correction_T_max 0.288
_exptl_absorpt_correction_T_min 0.226
_exptl_absorpt_correction_type multi-scan
_exptl_absorpt_process_details
;
multi-scan from symmetry-related measurements
Sortav (Blessing 1995, 1997)
;
_exptl_crystal_colour pink
_exptl_crystal_density_diffrn 2.411
_exptl_crystal_density_method 'not measured'
_exptl_crystal_description block
_exptl_crystal_F_000 374
_exptl_crystal_size_max 0.27
_exptl_crystal_size_mid 0.21
_exptl_crystal_size_min 0.17
_refine_diff_density_max 1.309
_refine_diff_density_min -0.736
_refine_diff_density_rms 0.135
_refine_ls_abs_structure_details 'Flack H D (1983), Acta Cryst. A39, 876-881'
_refine_ls_abs_structure_Flack -0.017(15)
_refine_ls_extinction_coef 0.0281(11)
_refine_ls_extinction_expression Fc^*^=kFc[1+0.001xFc^2^\l^3^/sin(2\q)]^-1/4^
_refine_ls_extinction_method SHELXL
_refine_ls_goodness_of_fit_ref 0.960
_refine_ls_hydrogen_treatment constr
_refine_ls_matrix_type full
_refine_ls_number_parameters 148
_refine_ls_number_reflns 2441
_refine_ls_number_restraints 1
_refine_ls_restrained_S_all 0.960
_refine_ls_R_factor_all 0.0339
_refine_ls_R_factor_gt 0.0252
_refine_ls_shift/su_max 0.001
_refine_ls_shift/su_mean 0.000
_refine_ls_structure_factor_coef Fsqd
_refine_ls_weighting_details 'calc w=1/[\s^2^(Fo^2^)+(0.0165P)^2^+0.0000P] where P=(Fo^2^+2Fc^2^)/3'
_refine_ls_weighting_scheme calc
_refine_ls_wR_factor_gt 0.0443
_refine_ls_wR_factor_ref 0.0455
_reflns_number_gt 2132
_reflns_number_total 2441
_reflns_threshold_expression >2sigma(I)
_cod_data_source_file c1ce05250k.txt
_cod_data_source_block 6
_cod_depositor_comments
;
The following automatic conversions were performed:

'_symmetry_cell_setting' value 'Monoclinic' changed to 'monoclinic'
according to /home/saulius/struct/CIF-dictionaries/cif_core.dic
dictionary named 'cif_core.dic' version 2.4.1 from 2010-06-29.

Automatic conversion script
Id: cif_fix_values 1715 2011-07-08 13:25:40Z adriana 

The following automatic conversions were performed:

'_refine_ls_hydrogen_treatment' value 'constr.' was replaced with the
value 'constr' as specified in the replacement file
'src/cod-tools/trunk/data/replacement-values/replacement_values.lst'.

Automatic conversion script
Id: cif_fix_values 5376 2017-05-30 11:51:03Z andrius 
;
_cod_original_sg_symbol_H-M 'P 2(1)'
_cod_database_code 7206397

loop_
_symmetry_equiv_pos_as_xyz
'x, y, z'
'-x, y+1/2, -z'

loop_
_atom_site_label
_atom_site_type_symbol
_atom_site_fract_x
_atom_site_fract_y
_atom_site_fract_z
_atom_site_U_iso_or_equiv
_atom_site_adp_type
_atom_site_occupancy
_atom_site_symmetry_multiplicity
_atom_site_calc_flag
_atom_site_refinement_flags
Er1 Er 0.10557(3) 0.23094(5) 0.270764(19) 0.01713(11) Uani 1 1 d .
O1 O 0.0734(6) 0.4561(5) 0.1262(4) 0.0243(9) Uani 1 1 d .
O2 O 0.0021(7) 0.6179(4) -0.0535(4) 0.0301(10) Uani 1 1 d .
O3 O 0.1422(7) 0.4253(5) 0.4323(4) 0.0362(11) Uani 1 1 d .
O4 O 0.0634(7) 0.5869(6) 0.5883(5) 0.0402(12) Uani 1 1 d .
O5 O 0.4235(7) 0.3007(5) 0.2288(5) 0.0371(11) Uani 1 1 d .
O6 O 0.7542(7) 0.3053(6) 0.2208(5) 0.0374(11) Uani 1 1 d .
O7 O 0.3741(7) 0.1305(5) 0.4793(4) 0.0340(11) Uani 1 1 d .
O8 O 0.2807(7) -0.0201(5) 0.2942(4) 0.0330(10) Uani 1 1 d .
C1 C -0.021(2) 0.4968(14) 0.0102(14) 0.032(3) Uani 1 1 d .
H1 H -0.1215 0.4291 -0.0362 0.038 Uiso 1 1 calc R
C2 C 0.0411(17) 0.5141(14) 0.4826(13) 0.075(4) Uani 1 1 d .
H2 H -0.0877 0.5304 0.4244 0.090 Uiso 1 1 calc R
C3 C 0.5990(10) 0.2509(18) 0.2396(7) 0.041(3) Uani 1 1 d .
H3 H 0.6128 0.1481 0.2687 0.049 Uiso 1 1 calc R
C4 C 0.3831(10) 0.0043(7) 0.4165(7) 0.0323(15) Uani 1 1 d .
H4 H 0.4686 -0.0735 0.4623 0.039 Uiso 1 1 calc R
C5 C 0.5289(15) 0.6713(8) 0.1348(8) 0.049(2) Uani 1 1 d .
H51 H 0.4459 0.6932 0.0418 0.059 Uiso 1 1 calc R
H52 H 0.5912 0.5702 0.1313 0.059 Uiso 1 1 calc R
C6 C 0.695(2) 0.7901(11) 0.1705(13) 0.090(4) Uani 1 1 d .
H61 H 0.6342 0.8915 0.1612 0.135 Uiso 1 1 calc R
H62 H 0.7878 0.7802 0.1073 0.135 Uiso 1 1 calc R
H63 H 0.7685 0.7750 0.2660 0.135 Uiso 1 1 calc R
N1 N 0.3934(8) 0.6679(6) 0.2396(5) 0.0359(13) Uani 1 1 d .
H11 H 0.4692 0.6490 0.3253 0.054 Uiso 1 1 calc R
H12 H 0.2993 0.5938 0.2163 0.054 Uiso 1 1 calc R
H13 H 0.3307 0.7590 0.2398 0.054 Uiso 1 1 calc R

loop_
_atom_site_aniso_label
_atom_site_aniso_U_11
_atom_site_aniso_U_22
_atom_site_aniso_U_33
_atom_site_aniso_U_23
_atom_site_aniso_U_13
_atom_site_aniso_U_12
Er1 0.01846(14) 0.01632(13) 0.01678(13) 0.0000(3) 0.00406(7) 0.0004(3)
O1 0.024(2) 0.025(2) 0.022(2) 0.0107(19) 0.0000(17) 0.0000(18)
O2 0.046(3) 0.016(2) 0.025(2) 0.0094(18) -0.0015(19) -0.0044(19)
O3 0.032(3) 0.042(3) 0.034(3) -0.017(2) 0.006(2) 0.005(2)
O4 0.039(3) 0.045(3) 0.038(3) -0.024(2) 0.013(2) -0.001(2)
O5 0.025(3) 0.041(2) 0.048(3) 0.017(2) 0.014(2) 0.0097(19)
O6 0.018(2) 0.046(3) 0.051(3) 0.024(2) 0.013(2) 0.011(2)
O7 0.042(3) 0.034(3) 0.025(2) -0.006(2) 0.0045(19) 0.000(2)
O8 0.038(3) 0.030(2) 0.026(2) -0.005(2) -0.003(2) 0.008(2)
C1 0.039(6) 0.024(5) 0.029(4) -0.003(4) 0.000(4) -0.010(4)
C2 0.048(8) 0.111(11) 0.061(7) -0.053(7) -0.001(5) 0.024(6)
C3 0.031(3) 0.036(8) 0.051(4) 0.021(5) 0.000(3) 0.004(4)
C4 0.030(4) 0.025(4) 0.039(4) 0.003(3) 0.002(3) 0.004(3)
C5 0.071(6) 0.038(4) 0.042(4) 0.005(3) 0.018(4) 0.001(4)
C6 0.107(9) 0.075(7) 0.110(8) -0.032(6) 0.074(7) -0.041(6)
N1 0.047(4) 0.027(3) 0.031(3) 0.002(2) 0.001(3) -0.006(2)

loop_
_atom_type_symbol
_atom_type_description
_atom_type_scat_dispersion_real
_atom_type_scat_dispersion_imag
_atom_type_scat_source
C C 0.0033 0.0016 'International Tables Vol C Tables 4.2.6.8 and 6.1.1.4'
H H 0.0000 0.0000 'International Tables Vol C Tables 4.2.6.8 and 6.1.1.4'
N N 0.0061 0.0033 'International Tables Vol C Tables 4.2.6.8 and 6.1.1.4'
O O 0.0106 0.0060 'International Tables Vol C Tables 4.2.6.8 and 6.1.1.4'
Er Er -0.2586 4.9576 'International Tables Vol C Tables 4.2.6.8 and 6.1.1.4'

loop_
_geom_angle_atom_site_label_1
_geom_angle_atom_site_label_2
_geom_angle_atom_site_label_3
_geom_angle
_geom_angle_site_symmetry_1
_geom_angle_site_symmetry_3
O3 Er1 O2 156.02(15) . 2_545
O3 Er1 O4 89.27(18) . 2_546
O2 Er1 O4 102.47(18) 2_545 2_546
O3 Er1 O5 87.60(16) . .
O2 Er1 O5 94.04(16) 2_545 .
O4 Er1 O5 145.15(16) 2_546 .
O3 Er1 O6 84.19(17) . 1_455
O2 Er1 O6 79.88(16) 2_545 1_455
O4 Er1 O6 71.74(16) 2_546 1_455
O5 Er1 O6 142.15(15) . 1_455
O3 Er1 O1 77.49(16) . .
O2 Er1 O1 80.63(15) 2_545 .
O4 Er1 O1 142.64(16) 2_546 .
O5 Er1 O1 69.88(14) . .
O6 Er1 O1 72.26(14) 1_455 .
O3 Er1 O8 127.63(15) . .
O2 Er1 O8 76.00(14) 2_545 .
O4 Er1 O8 75.35(17) 2_546 .
O5 Er1 O8 79.29(16) . .
O6 Er1 O8 133.38(17) 1_455 .
O1 Er1 O8 139.56(15) . .
O3 Er1 O7 75.56(15) . .
O2 Er1 O7 127.80(14) 2_545 .
O4 Er1 O7 72.16(16) 2_546 .
O5 Er1 O7 73.45(14) . .
O6 Er1 O7 138.50(15) 1_455 .
O1 Er1 O7 134.87(14) . .
O8 Er1 O7 52.08(14) . .
O3 Er1 C4 101.68(17) . .
O2 Er1 C4 101.87(16) 2_545 .
O4 Er1 C4 71.36(18) 2_546 .
O5 Er1 C4 75.34(17) . .
O6 Er1 C4 142.51(17) 1_455 .
O1 Er1 C4 145.23(17) . .
O8 Er1 C4 25.95(16) . .
O7 Er1 C4 26.14(15) . .
C1 O1 Er1 138.1(7) . .
C1 O2 Er1 140.3(7) . 2
C2 O3 Er1 140.4(7) . .
C2 O4 Er1 144.1(6) . 2_556
C3 O5 Er1 141.3(7) . .
C3 O6 Er1 135.6(7) . 1_655
C4 O7 Er1 90.5(4) . .
C4 O8 Er1 95.2(4) . .
O1 C1 O2 127.6(13) . .
O1 C1 H1 116.2 . .
O2 C1 H1 116.2 . .
O4 C2 O3 135.9(12) . .
O4 C2 H2 112.1 . .
O3 C2 H2 112.1 . .
O6 C3 O5 133.8(14) . .
O6 C3 H3 113.1 . .
O5 C3 H3 113.1 . .
O8 C4 O7 122.1(6) . .
O8 C4 Er1 58.8(3) . .
O7 C4 Er1 63.4(3) . .
O8 C4 H4 118.9 . .
O7 C4 H4 118.9 . .
Er1 C4 H4 177.0 . .
N1 C5 C6 112.1(6) . .
N1 C5 H51 109.2 . .
C6 C5 H51 109.2 . .
N1 C5 H52 109.2 . .
C6 C5 H52 109.2 . .
H51 C5 H52 107.9 . .
C5 C6 H61 109.5 . .
C5 C6 H62 109.5 . .
H61 C6 H62 109.5 . .
C5 C6 H63 109.5 . .
H61 C6 H63 109.5 . .
H62 C6 H63 109.5 . .
C5 N1 H11 109.5 . .
C5 N1 H12 109.5 . .
H11 N1 H12 109.5 . .
C5 N1 H13 109.5 . .
H11 N1 H13 109.5 . .
H12 N1 H13 109.5 . .

loop_
_geom_bond_atom_site_label_1
_geom_bond_atom_site_label_2
_geom_bond_distance
_geom_bond_site_symmetry_2
Er1 O3 2.271(4) .
Er1 O2 2.291(4) 2_545
Er1 O4 2.303(4) 2_546
Er1 O5 2.310(4) .
Er1 O6 2.368(4) 1_455
Er1 O1 2.378(4) .
Er1 O8 2.448(4) .
Er1 O7 2.547(4) .
Er1 C4 2.850(6) .
O1 C1 1.216(14) .
O2 C1 1.239(14) .
O2 Er1 2.291(4) 2
O3 C2 1.189(12) .
O4 C2 1.183(12) .
O4 Er1 2.303(4) 2_556
O5 C3 1.225(9) .
O6 C3 1.180(10) .
O6 Er1 2.368(4) 1_655
O7 C4 1.255(7) .
O8 C4 1.252(8) .
C1 H1 0.9300 .
C2 H2 0.9300 .
C3 H3 0.9300 .
C4 H4 0.9300 .
C5 N1 1.490(9) .
C5 C6 1.490(11) .
C5 H51 0.9700 .
C5 H52 0.9700 .
C6 H61 0.9600 .
C6 H62 0.9600 .
C6 H63 0.9600 .
N1 H11 0.8900 .
N1 H12 0.8900 .
N1 H13 0.8900 .

loop_
_geom_hbond_atom_site_label_D
_geom_hbond_atom_site_label_H
_geom_hbond_atom_site_label_A
_geom_hbond_distance_DH
_geom_hbond_distance_HA
_geom_hbond_distance_DA
_geom_hbond_angle_DHA
_geom_hbond_site_symmetry_A
N1 H11 O7 0.89 1.96 2.849(6) 173.4 2_656
N1 H12 O1 0.89 1.97 2.843(7) 167.4 .
N1 H13 O8 0.89 2.02 2.875(7) 159.3 1_565
C1 H1 O8 0.93 2.54 3.089(15) 118.3 2
C2 H2 O7 0.93 2.44 3.026(12) 120.8 2_556
C3 H3 O4 0.93 2.36 2.869(10) 114.3 2_646
C4 H4 O3 0.93 2.57 3.255(8) 130.8 2_646
